data_4121530
loop_
_publ_author_name
'Hirner, Joshua J.'
'Faizi, Darius J.'
'Blum, Suzanne A.'

_publ_section_title
;
 Alkoxyboration: Ring-Closing Addition of B-O \s Bonds across Alkynes.
;
_journal_issue 12
_journal_name_full 'Journal of the American Chemical Society'
_journal_page_first 4740
_journal_page_last 4745
_journal_paper_doi 10.1021/ja500463p
_journal_volume 136
_journal_year 2014
_chemical_formula_sum 'C20.5 H19 B N O5.5'
_chemical_formula_weight 378.18
_chemical_name_systematic
; 
 ? 
;
_space_group_crystal_system orthorhombic
_space_group_IT_number 60
_space_group_name_Hall '-P 2n 2ab'
_space_group_name_H-M_alt 'P b c n'
_symmetry_space_group_name_Hall '-P 2n 2ab'
_symmetry_space_group_name_H-M 'P b c n'
_atom_sites_solution_hydrogens mixed
_atom_sites_solution_primary direct
_atom_sites_solution_secondary difmap
_audit_creation_method SHELXL-2013
_cell_angle_alpha 90
_cell_angle_beta 90
_cell_angle_gamma 90
_cell_formula_units_Z 8
_cell_length_a 6.6172(3)
_cell_length_b 15.1115(7)
_cell_length_c 37.1855(18)
_cell_measurement_reflns_used 8207
_cell_measurement_temperature 83(2)
_cell_measurement_theta_max 28.76
_cell_measurement_theta_min 2.70
_cell_volume 3718.4(3)
_computing_cell_refinement 'Bruker SAINT 7.68a, 2009'
_computing_data_collection 'Bruker APEX2 2012.4-0, 2012'
_computing_data_reduction 'Bruker SAINT 7.68a, 2009'
_computing_molecular_graphics 'Bruker SHELXTL'
_computing_publication_material 'Bruker SHELXTL'
_computing_structure_refinement 'SHELXL-2013 (Sheldrick, 2013)'
_computing_structure_solution 'Bruker SHELXTL 2013/1'
_diffrn_ambient_temperature 83(2)
_diffrn_measured_fraction_theta_full 0.998
_diffrn_measured_fraction_theta_max 0.945
_diffrn_measurement_device_type 'Bruker SMART APEX II CCD'
_diffrn_measurement_method '\f and \w scans'
_diffrn_radiation_type MoK\a
_diffrn_radiation_wavelength 0.71073
_diffrn_reflns_av_R_equivalents 0.0301
_diffrn_reflns_av_unetI/netI 0.0209
_diffrn_reflns_Laue_measured_fraction_full 0.998
_diffrn_reflns_Laue_measured_fraction_max 0.945
_diffrn_reflns_limit_h_max 8
_diffrn_reflns_limit_h_min -9
_diffrn_reflns_limit_k_max 20
_diffrn_reflns_limit_k_min -20
_diffrn_reflns_limit_l_max 50
_diffrn_reflns_limit_l_min -50
_diffrn_reflns_number 29859
_diffrn_reflns_point_group_measured_fraction_full 0.998
_diffrn_reflns_point_group_measured_fraction_max 0.945
_diffrn_reflns_theta_full 25.242
_diffrn_reflns_theta_max 29.136
_diffrn_reflns_theta_min 2.191
_diffrn_source 'fine-focus sealed tube'
_exptl_absorpt_coefficient_mu 0.097
_exptl_absorpt_correction_T_max 0.8622
_exptl_absorpt_correction_T_min 0.8140
_exptl_absorpt_correction_type multi-scan
_exptl_absorpt_process_details 'Bruker SADABS'
_exptl_crystal_colour colorless
_exptl_crystal_density_diffrn 1.351
_exptl_crystal_density_meas ?
_exptl_crystal_density_method not_measured
_exptl_crystal_description prism
_exptl_crystal_F_000 1584
_exptl_crystal_size_max 0.311
_exptl_crystal_size_mid 0.174
_exptl_crystal_size_min 0.122
_refine_diff_density_max 0.478
_refine_diff_density_min -0.267
_refine_diff_density_rms 0.047
_refine_ls_extinction_method none
_refine_ls_goodness_of_fit_ref 1.025
_refine_ls_hydrogen_treatment mixed
_refine_ls_matrix_type full
_refine_ls_number_parameters 319
_refine_ls_number_reflns 4734
_refine_ls_number_restraints 0
_refine_ls_restrained_S_all 1.025
_refine_ls_R_factor_all 0.0516
_refine_ls_R_factor_gt 0.0407
_refine_ls_shift/su_max 0.000
_refine_ls_shift/su_mean 0.000
_refine_ls_structure_factor_coef Fsqd
_refine_ls_weighting_details 'w=1/[\s^2^(Fo^2^)+(0.0429P)^2^+2.2225P] where P=(Fo^2^+2Fc^2^)/3'
_refine_ls_weighting_scheme calc
_refine_ls_wR_factor_gt 0.0942
_refine_ls_wR_factor_ref 0.1002
_reflns_Friedel_coverage 0.000
_reflns_number_gt 3950
_reflns_number_total 4734
_reflns_threshold_expression 'I > 2\s(I)'
_cod_data_source_file ja500463p_si_003.cif
_cod_data_source_block sab12
_cod_depositor_comments
;
The following automatic conversions were performed:

'_exptl_crystal_density_meas' value 'not_measured' was changed to '?'
- the value is perceived as not measured.

Automatic conversion script
Id: cif_fix_values 3008 2015-01-20 13:52:24Z robertas 
;
_cod_original_formula_sum 'C20.50 H19 B N O5.50'
_cod_database_code 4121530
_shelx_space_group_comment
; 
The symmetry employed for this shelxl refinement is uniquely defined 
by the following loop, which should always be used as a source of 
symmetry information in preference to the above space-group names. 
They are only intended as comments. 
;
_shelx_estimated_absorpt_t_min 0.970
_shelx_estimated_absorpt_t_max 0.988
_shelxl_version_number 2013-3

loop_
_space_group_symop_operation_xyz
'x, y, z'
'-x+1/2, -y+1/2, z+1/2'
'-x, y, -z+1/2'
'x+1/2, -y+1/2, -z'
'-x, -y, -z'
'x-1/2, y-1/2, -z-1/2'
'x, -y, z-1/2'
'-x-1/2, y-1/2, z'

loop_
_atom_site_label
_atom_site_type_symbol
_atom_site_fract_x
_atom_site_fract_y
_atom_site_fract_z
_atom_site_U_iso_or_equiv
_atom_site_adp_type
_atom_site_occupancy
_atom_site_site_symmetry_order
_atom_site_calc_flag
_atom_site_refinement_flags_posn
_atom_site_refinement_flags_adp
_atom_site_refinement_flags_occupancy
B1 B 0.0892(2) 0.11743(9) 0.14880(4) 0.0133(3) Uani 1 1 d . . .
N1 N 0.25247(16) 0.06510(6) 0.17562(3) 0.0128(2) Uani 1 1 d . . .
O1 O 0.04010(13) 0.05273(6) 0.04948(2) 0.01588(19) Uani 1 1 d . . .
O2 O -0.10661(13) 0.09482(6) 0.16525(2) 0.01649(19) Uani 1 1 d . . .
O3 O -0.23613(14) 0.02377(6) 0.21273(2) 0.0197(2) Uani 1 1 d . . .
O4 O 0.13796(14) 0.21137(6) 0.15643(2) 0.01727(19) Uani 1 1 d . . .
O5 O 0.34811(16) 0.29625(6) 0.18858(3) 0.0251(2) Uani 1 1 d . . .
C1 C 0.19933(18) 0.11061(8) 0.04798(3) 0.0147(2) Uani 1 1 d . . .
C2 C 0.2978(2) 0.13560(9) 0.01674(3) 0.0185(3) Uani 1 1 d . . .
C3 C 0.4588(2) 0.19390(9) 0.02077(3) 0.0210(3) Uani 1 1 d . . .
C4 C 0.5151(2) 0.22497(9) 0.05486(4) 0.0211(3) Uani 1 1 d . . .
C5 C 0.4126(2) 0.19862(8) 0.08577(3) 0.0177(3) Uani 1 1 d . . .
C6 C 0.24939(19) 0.13987(8) 0.08244(3) 0.0142(2) Uani 1 1 d . . .
C7 C 0.10778(18) 0.09730(8) 0.10713(3) 0.0132(2) Uani 1 1 d . . .
C8 C -0.00998(19) 0.04530(8) 0.08561(3) 0.0136(2) Uani 1 1 d . . .
C9 C -0.17476(18) -0.01851(8) 0.09129(3) 0.0142(2) Uani 1 1 d . . .
C10 C -0.3431(2) -0.01689(8) 0.06840(3) 0.0167(2) Uani 1 1 d . . .
C11 C -0.4927(2) -0.08106(9) 0.07139(3) 0.0191(3) Uani 1 1 d . . .
C12 C -0.4757(2) -0.14749(9) 0.09717(4) 0.0194(3) Uani 1 1 d . . .
C13 C -0.3107(2) -0.14896(8) 0.12022(3) 0.0189(3) Uani 1 1 d . . .
C14 C -0.1603(2) -0.08523(8) 0.11734(3) 0.0166(2) Uani 1 1 d . . .
C15 C -0.09354(19) 0.04492(8) 0.19455(3) 0.0141(2) Uani 1 1 d . . .
C16 C 0.12063(19) 0.01540(9) 0.20132(3) 0.0165(2) Uani 1 1 d . . .
C17 C 0.2863(2) 0.22436(8) 0.17966(3) 0.0175(2) Uani 1 1 d . . .
C18 C 0.3691(2) 0.13780(9) 0.19355(4) 0.0228(3) Uani 1 1 d . . .
C19 C 0.3903(2) 0.00297(9) 0.15624(3) 0.0181(3) Uani 1 1 d . . .
O6 O 0.0000 0.18488(9) 0.2500 0.0301(3) Uani 1 2 d S T P
C20 C 0.0000 0.26419(12) 0.2500 0.0239(4) Uani 1 2 d S T P
C21 C 0.1443(4) 0.31439(16) 0.27268(6) 0.0706(8) Uani 1 1 d . . .
H21A H 0.2079 0.3610 0.2583 0.106 Uiso 1 1 calc R U .
H21B H 0.2485 0.2742 0.2818 0.106 Uiso 1 1 calc R U .
H21C H 0.0719 0.3411 0.2929 0.106 Uiso 1 1 calc R U .
H2 H 0.257(2) 0.1147(10) -0.0066(4) 0.021(4) Uiso 1 1 d . . .
H3 H 0.531(3) 0.2126(11) -0.0004(4) 0.024(4) Uiso 1 1 d . . .
H4 H 0.632(3) 0.2658(11) 0.0570(5) 0.030(4) Uiso 1 1 d . . .
H5 H 0.453(2) 0.2206(10) 0.1094(4) 0.018(4) Uiso 1 1 d . . .
H10 H -0.357(2) 0.0302(10) 0.0499(4) 0.015(4) Uiso 1 1 d . . .
H11 H -0.609(3) -0.0793(11) 0.0551(5) 0.026(4) Uiso 1 1 d . . .
H12 H -0.575(3) -0.1916(12) 0.0986(4) 0.028(4) Uiso 1 1 d . . .
H13 H -0.300(2) -0.1963(10) 0.1386(4) 0.020(4) Uiso 1 1 d . . .
H14 H -0.037(2) -0.0885(10) 0.1332(4) 0.022(4) Uiso 1 1 d . . .
H16A H 0.159(2) 0.0262(11) 0.2260(4) 0.024(4) Uiso 1 1 d . . .
H16B H 0.130(3) -0.0483(12) 0.1969(5) 0.032(5) Uiso 1 1 d . . .
H18A H 0.353(3) 0.1356(13) 0.2206(5) 0.042(5) Uiso 1 1 d . . .
H18B H 0.510(3) 0.1319(13) 0.1872(5) 0.044(5) Uiso 1 1 d . . .
H19A H 0.305(3) -0.0411(11) 0.1437(4) 0.028(4) Uiso 1 1 d . . .
H19B H 0.477(3) -0.0253(11) 0.1742(4) 0.023(4) Uiso 1 1 d . . .
H19C H 0.469(3) 0.0362(11) 0.1390(5) 0.028(4) Uiso 1 1 d . . .

loop_
_atom_site_aniso_label
_atom_site_aniso_U_11
_atom_site_aniso_U_22
_atom_site_aniso_U_33
_atom_site_aniso_U_23
_atom_site_aniso_U_13
_atom_site_aniso_U_12
B1 0.0135(6) 0.0124(6) 0.0141(6) 0.0014(5) -0.0001(5) 0.0036(5)
N1 0.0138(5) 0.0108(4) 0.0138(4) -0.0010(3) -0.0001(4) 0.0018(4)
O1 0.0173(4) 0.0179(4) 0.0125(4) 0.0001(3) 0.0019(3) -0.0029(3)
O2 0.0140(4) 0.0221(4) 0.0134(4) 0.0040(3) 0.0009(3) 0.0027(4)
O3 0.0188(5) 0.0241(5) 0.0163(4) 0.0009(4) 0.0027(3) -0.0031(4)
O4 0.0241(5) 0.0123(4) 0.0154(4) -0.0005(3) -0.0004(3) 0.0036(4)
O5 0.0313(6) 0.0139(4) 0.0301(5) -0.0041(4) 0.0004(4) -0.0029(4)
C1 0.0138(6) 0.0139(5) 0.0165(6) 0.0016(4) 0.0004(4) 0.0005(5)
C2 0.0212(6) 0.0202(6) 0.0140(6) 0.0011(5) 0.0018(5) 0.0002(5)
C3 0.0225(7) 0.0229(6) 0.0178(6) 0.0039(5) 0.0054(5) -0.0022(5)
C4 0.0198(7) 0.0205(6) 0.0230(6) 0.0013(5) 0.0030(5) -0.0052(5)
C5 0.0186(6) 0.0179(6) 0.0167(6) -0.0006(5) 0.0008(5) -0.0014(5)
C6 0.0152(6) 0.0127(5) 0.0146(5) 0.0012(4) 0.0016(4) 0.0029(5)
C7 0.0136(6) 0.0117(5) 0.0143(5) 0.0017(4) 0.0011(4) 0.0020(4)
C8 0.0147(6) 0.0142(5) 0.0120(5) 0.0012(4) 0.0019(4) 0.0027(5)
C9 0.0149(6) 0.0130(5) 0.0147(5) -0.0024(4) 0.0033(4) 0.0002(4)
C10 0.0179(6) 0.0171(6) 0.0151(5) -0.0010(5) 0.0019(5) 0.0006(5)
C11 0.0170(6) 0.0218(6) 0.0185(6) -0.0047(5) 0.0023(5) -0.0011(5)
C12 0.0197(6) 0.0159(6) 0.0225(6) -0.0048(5) 0.0066(5) -0.0034(5)
C13 0.0229(7) 0.0134(6) 0.0205(6) 0.0003(5) 0.0068(5) 0.0014(5)
C14 0.0176(6) 0.0158(6) 0.0165(6) -0.0005(4) 0.0021(5) 0.0019(5)
C15 0.0174(6) 0.0121(5) 0.0127(5) -0.0016(4) 0.0002(4) -0.0001(5)
C16 0.0179(6) 0.0169(6) 0.0146(6) 0.0041(4) 0.0022(5) 0.0034(5)
C17 0.0191(6) 0.0153(6) 0.0181(6) -0.0006(4) 0.0041(5) 0.0006(5)
C18 0.0208(7) 0.0137(6) 0.0338(8) -0.0048(5) -0.0107(6) 0.0005(5)
C19 0.0173(6) 0.0195(6) 0.0174(6) -0.0017(5) 0.0018(5) 0.0077(5)
O6 0.0465(9) 0.0152(6) 0.0285(7) 0.000 -0.0004(7) 0.000
C20 0.0338(11) 0.0167(9) 0.0212(9) 0.000 0.0123(8) 0.000
C21 0.0884(17) 0.0752(15) 0.0481(11) -0.0359(11) 0.0329(11) -0.0601(14)

loop_
_atom_type_symbol
_atom_type_description
_atom_type_scat_dispersion_real
_atom_type_scat_dispersion_imag
_atom_type_scat_source
C C 0.0033 0.0016 'International Tables Vol C Tables 4.2.6.8 and 6.1.1.4'
H H 0.0000 0.0000 'International Tables Vol C Tables 4.2.6.8 and 6.1.1.4'
B B 0.0013 0.0007 'International Tables Vol C Tables 4.2.6.8 and 6.1.1.4'
N N 0.0061 0.0033 'International Tables Vol C Tables 4.2.6.8 and 6.1.1.4'
O O 0.0106 0.0060 'International Tables Vol C Tables 4.2.6.8 and 6.1.1.4'

loop_
_geom_angle_atom_site_label_1
_geom_angle_atom_site_label_2
_geom_angle_atom_site_label_3
_geom_angle
_geom_angle_site_symmetry_1
_geom_angle_site_symmetry_3
O2 B1 O4 109.50(10) . .
O2 B1 C7 115.46(10) . .
O4 B1 C7 110.74(10) . .
O2 B1 N1 102.20(9) . .
O4 B1 N1 101.44(9) . .
C7 B1 N1 116.32(10) . .
C19 N1 C16 110.39(9) . .
C19 N1 C18 111.16(10) . .
C16 N1 C18 112.59(10) . .
C19 N1 B1 113.85(9) . .
C16 N1 B1 104.01(9) . .
C18 N1 B1 104.59(9) . .
C1 O1 C8 105.92(9) . .
C15 O2 B1 114.53(9) . .
C17 O4 B1 115.38(10) . .
O1 C1 C2 124.74(11) . .
O1 C1 C6 110.34(10) . .
C2 C1 C6 124.92(12) . .
C1 C2 C3 116.29(12) . .
C2 C3 C4 120.86(12) . .
C5 C4 C3 121.40(12) . .
C4 C5 C6 118.87(12) . .
C1 C6 C5 117.66(11) . .
C1 C6 C7 106.57(11) . .
C5 C6 C7 135.76(11) . .
C8 C7 C6 104.54(10) . .
C8 C7 B1 129.76(11) . .
C6 C7 B1 125.44(11) . .
C7 C8 O1 112.61(10) . .
C7 C8 C9 135.72(11) . .
O1 C8 C9 111.65(10) . .
C14 C9 C10 119.11(11) . .
C14 C9 C8 121.36(11) . .
C10 C9 C8 119.35(11) . .
C11 C10 C9 120.31(12) . .
C10 C11 C12 120.04(13) . .
C13 C12 C11 120.00(12) . .
C12 C13 C14 120.32(12) . .
C13 C14 C9 120.21(12) . .
O3 C15 O2 124.09(12) . .
O3 C15 C16 124.38(11) . .
O2 C15 C16 111.50(10) . .
N1 C16 C15 107.05(9) . .
O5 C17 O4 124.38(12) . .
O5 C17 C18 124.25(12) . .
O4 C17 C18 111.37(10) . .
N1 C18 C17 107.21(10) . .
O6 C20 C21 120.77(14) . 3
O6 C20 C21 120.77(14) . .
C21 C20 C21 118.5(3) 3 .

loop_
_geom_bond_atom_site_label_1
_geom_bond_atom_site_label_2
_geom_bond_distance
_geom_bond_site_symmetry_2
B1 O2 1.4732(16) .
B1 O4 1.4831(16) .
B1 C7 1.5838(17) .
B1 N1 1.6694(16) .
N1 C19 1.4942(15) .
N1 C16 1.4960(16) .
N1 C18 1.4991(16) .
O1 C1 1.3705(15) .
O1 C8 1.3885(14) .
O2 C15 1.3276(14) .
O3 C15 1.2040(15) .
O4 C17 1.3222(16) .
O5 C17 1.2072(15) .
C1 C2 1.3845(17) .
C1 C6 1.3954(16) .
C2 C3 1.3907(19) .
C3 C4 1.4024(19) .
C4 C5 1.3928(18) .
C5 C6 1.4034(18) .
C6 C7 1.4612(16) .
C7 C8 1.3657(17) .
C8 C9 1.4709(17) .
C9 C14 1.4013(17) .
C9 C10 1.4021(17) .
C10 C11 1.3902(18) .
C11 C12 1.3925(19) .
C12 C13 1.3881(19) .
C13 C14 1.3889(18) .
C15 C16 1.5070(17) .
C17 C18 1.5094(18) .
O6 C20 1.198(2) .
C20 C21 1.483(2) 3
C20 C21 1.483(2) .
